data_1530104
loop_
_publ_author_name
'Horn, E.'
'Snow, M.R.'

_publ_section_title
;
 A tetranuclear carbonyl fluoro rhenium(I) cluster, (Re (C O)3 F)4 (H2 O)4
;
_journal_name_full 'Australian Journal of Chemistry'
_journal_page_first 737
_journal_page_last 743
_journal_volume 34
_journal_year 1981
_chemical_formula_sum 'C12 H8 F4 O16 Re4'
_chemical_name_systematic '(Re (C O)3 F)4 (H2 O)4'
_space_group_IT_number 82
_symmetry_space_group_name_Hall 'I -4'
_symmetry_space_group_name_H-M 'I -4'
_cell_angle_alpha 90
_cell_angle_beta 90
_cell_angle_gamma 90
_cell_formula_units_Z 2
_cell_length_a 11.716
_cell_length_b 11.716
_cell_length_c 8.988
_cell_volume 1233.735
_citation_journal_id_ASTM AJCHAS
_cod_data_source_file Horn_AJCHAS_1981_613.cif
_cod_data_source_block C12H8F4O16Re4
_cod_database_code 1530104

loop_
_symmetry_equiv_pos_as_xyz
x,y,z
y,-x,-z
-x,-y,z
-y,x,-z
x+1/2,y+1/2,z+1/2
y+1/2,-x+1/2,-z+1/2
-x+1/2,-y+1/2,z+1/2
-y+1/2,x+1/2,-z+1/2

loop_
_atom_site_label
_atom_site_type_symbol
_atom_site_fract_x
_atom_site_fract_y
_atom_site_fract_z
_atom_site_occupancy
_atom_site_U_iso_or_equiv
O4 O-2 -0.3205 -0.0152 -0.7401 1 0.0
Re1 Re+1 -0.14575 -0.03458 -0.1324 1 0.0
O2 O-2 -0.3776 0.0798 -0.1098 1 0.0
O1 O-2 -0.2757 -0.2593 -0.1381 1 0.0
O3 O-2 -0.1796 -0.0238 -0.4696 1 0.0
F1 F-1 -0.1085 -0.0263 0.1073 1 0.0
C3 C+2 -0.1642 -0.0302 -0.3423 1 0.0
C1 C+2 -0.2276 -0.1732 -0.1348 1 0.0
C2 C+2 -0.2903 0.0373 -0.1209 1 0.0
